data_1502305
loop_
_publ_author_name
'Chen, Jia-Hong'
'Wang, Shao-An'
'Liu, Yi-Hung'
'Wong, Ken-Tsung'

_publ_section_title
;
 Synthesis and properties of novel C3-symmetric coplanar chromophores.
;
_journal_issue 16
_journal_name_full 'Organic letters'
_journal_page_first 4168
_journal_page_last 4171
_journal_paper_doi 10.1021/ol201466z
_journal_volume 13
_journal_year 2011
_chemical_formula_sum 'C155 H135 Cl9 O2 S6'
_chemical_formula_weight 2541.04
_chemical_name_systematic
; 
 ? 
;
_space_group_IT_number 148
_symmetry_cell_setting rhombohedral
_symmetry_space_group_name_Hall '-R 3'
_symmetry_space_group_name_H-M 'R -3 :H'
_atom_sites_solution_hydrogens geom
_atom_sites_solution_primary direct
_atom_sites_solution_secondary difmap
_audit_creation_method SHELXL-97
_cell_angle_alpha 90.00
_cell_angle_beta 90.00
_cell_angle_gamma 120.00
_cell_formula_units_Z 6
_cell_length_a 22.56270(10)
_cell_length_b 22.56270(10)
_cell_length_c 43.5749(5)
_cell_measurement_reflns_used 10407
_cell_measurement_temperature 150(2)
_cell_measurement_theta_max 70.2847
_cell_measurement_theta_min 3.0392
_cell_volume 19211.0(3)
_computing_cell_refinement
; 
CrysAlis RED, Oxford Diffraction Ltd., 
Version 1.171.32.29 (release 10-06-2008 CrysAlis171 .NET) 
(compiled Jun 10 2008,16:49:55) 
Empirical absorption correction using spherical harmonics, 
 implemented in SCALE3 ABSPACK scaling algorithm. 
;
_computing_data_collection
; 
CrysAlis RED, Oxford Diffraction Ltd., 
Version 1.171.32.29 (release 10-06-2008 CrysAlis171 .NET) 
(compiled Jun 10 2008,16:49:55) 
Empirical absorption correction using spherical harmonics, 
 implemented in SCALE3 ABSPACK scaling algorithm. 
;
_computing_data_reduction
; 
CrysAlis RED, Oxford Diffraction Ltd., 
Version 1.171.32.29 (release 10-06-2008 CrysAlis171 .NET) 
(compiled Jun 10 2008,16:49:55) 
Empirical absorption correction using spherical harmonics, 
 implemented in SCALE3 ABSPACK scaling algorithm. 
;
_computing_molecular_graphics SHELXTL
_computing_publication_material SHELXTL
_computing_structure_refinement 'SHELXL-97 (Sheldrick, 1997)'
_computing_structure_solution 'SHELXS-97 (Sheldrick, 1990)'
_diffrn_ambient_temperature 150(2)
_diffrn_measured_fraction_theta_full 0.996
_diffrn_measured_fraction_theta_max 0.996
_diffrn_measurement_device_type 'Oxford Diffraction Gemini R'
_diffrn_measurement_method CCD
_diffrn_radiation_monochromator graphite
_diffrn_radiation_source 'fine-focus sealed tube'
_diffrn_radiation_type CuK\a
_diffrn_radiation_wavelength 1.54178
_diffrn_reflns_av_R_equivalents 0.0373
_diffrn_reflns_av_sigmaI/netI 0.0316
_diffrn_reflns_limit_h_max 26
_diffrn_reflns_limit_h_min -22
_diffrn_reflns_limit_k_max 24
_diffrn_reflns_limit_k_min -24
_diffrn_reflns_limit_l_max 52
_diffrn_reflns_limit_l_min -48
_diffrn_reflns_number 27067
_diffrn_reflns_theta_full 68.00
_diffrn_reflns_theta_max 68.00
_diffrn_reflns_theta_min 3.04
_exptl_absorpt_coefficient_mu 3.142
_exptl_absorpt_correction_T_max 1.00000
_exptl_absorpt_correction_T_min 0.83128
_exptl_absorpt_correction_type multi-scan
_exptl_absorpt_process_details
; 
CrysAlis RED, Oxford Diffraction Ltd., 
Version 1.171.32.29 (release 10-06-2008 CrysAlis171 .NET) 
(compiled Jun 10 2008,16:49:55) 
Empirical absorption correction using spherical harmonics, 
 implemented in SCALE3 ABSPACK scaling algorithm. 
;
_exptl_crystal_density_diffrn 1.318
_exptl_crystal_density_method 'not measured'
_exptl_crystal_F_000 7980
_exptl_crystal_size_max 0.20
_exptl_crystal_size_mid 0.15
_exptl_crystal_size_min 0.10
_refine_diff_density_max 1.419
_refine_diff_density_min -0.775
_refine_diff_density_rms 0.078
_refine_ls_extinction_method none
_refine_ls_goodness_of_fit_ref 1.046
_refine_ls_hydrogen_treatment mixed
_refine_ls_matrix_type full
_refine_ls_number_parameters 544
_refine_ls_number_reflns 7756
_refine_ls_number_restraints 60
_refine_ls_restrained_S_all 1.052
_refine_ls_R_factor_all 0.0850
_refine_ls_R_factor_gt 0.0642
_refine_ls_shift/su_max 0.089
_refine_ls_shift/su_mean 0.003
_refine_ls_structure_factor_coef Fsqd
_refine_ls_weighting_details 'calc w=1/[\s^2^(Fo^2^)+(0.1205P)^2^+47.5185P] where P=(Fo^2^+2Fc^2^)/3'
_refine_ls_weighting_scheme calc
_refine_ls_wR_factor_gt 0.1852
_refine_ls_wR_factor_ref 0.2016
_reflns_number_gt 5706
_reflns_number_total 7756
_reflns_threshold_expression >2sigma(I)
_cod_data_source_file ol201466z_si_002.cif
_cod_data_source_block ic13420
_cod_depositor_comments
;
The following automatic conversions were performed:

'_symmetry_cell_setting' value 'Rhombohedral' changed to
'rhombohedral' according to
/home/saulius/struct/CIF-dictionaries/cif_core.dic dictionary named
'cif_core.dic' version 2.4.1 from 2010-06-29.

Automatic conversion script
Id: cif_fix_values 1715 2011-07-08 13:25:40Z adriana 
;
_cod_original_sg_symbol_H-M R-3
_cod_database_code 1502305

loop_
_symmetry_equiv_pos_as_xyz
'x, y, z'
'-y, x-y, z'
'-x+y, -x, z'
'x+2/3, y+1/3, z+1/3'
'-y+2/3, x-y+1/3, z+1/3'
'-x+y+2/3, -x+1/3, z+1/3'
'x+1/3, y+2/3, z+2/3'
'-y+1/3, x-y+2/3, z+2/3'
'-x+y+1/3, -x+2/3, z+2/3'
'-x, -y, -z'
'y, -x+y, -z'
'x-y, x, -z'
'-x+2/3, -y+1/3, -z+1/3'
'y+2/3, -x+y+1/3, -z+1/3'
'x-y+2/3, x+1/3, -z+1/3'
'-x+1/3, -y+2/3, -z+2/3'
'y+1/3, -x+y+2/3, -z+2/3'
'x-y+1/3, x+2/3, -z+2/3'

loop_
_atom_site_label
_atom_site_type_symbol
_atom_site_fract_x
_atom_site_fract_y
_atom_site_fract_z
_atom_site_U_iso_or_equiv
_atom_site_adp_type
_atom_site_occupancy
_atom_site_symmetry_multiplicity
_atom_site_calc_flag
_atom_site_refinement_flags
_atom_site_disorder_assembly
_atom_site_disorder_group
S1 S 0.87404(4) 0.50863(4) 0.96234(2) 0.0349(2) Uani 1 1 d . . .
C1 C 0.66043(15) 0.48207(15) 0.99792(8) 0.0290(7) Uani 1 1 d . . .
C2 C 0.67531(19) 0.46707(18) 1.02676(8) 0.0398(8) Uani 1 1 d . . .
H2A H 0.7036 0.4472 1.0290 0.048 Uiso 1 1 calc R . .
C3 C 0.6479(2) 0.4818(2) 1.05232(9) 0.0506(10) Uani 1 1 d . . .
H3A H 0.6581 0.4724 1.0723 0.061 Uiso 1 1 calc R . .
C4 C 0.6064(2) 0.5095(2) 1.04904(10) 0.0533(11) Uani 1 1 d . . .
H4A H 0.5875 0.5183 1.0668 0.064 Uiso 1 1 calc R . .
C5 C 0.5915(2) 0.52493(19) 1.02042(10) 0.0453(9) Uani 1 1 d . . .
H5A H 0.5625 0.5440 1.0184 0.054 Uiso 1 1 calc R . .
C6 C 0.61959(16) 0.51211(16) 0.99448(8) 0.0306(7) Uani 1 1 d . . .
C7 C 0.61424(16) 0.52261(16) 0.96195(8) 0.0317(7) Uani 1 1 d . . .
C8 C 0.58082(18) 0.55233(18) 0.94668(10) 0.0410(8) Uani 1 1 d . . .
H8A H 0.5573 0.5704 0.9579 0.049 Uiso 1 1 calc R . .
C9 C 0.5828(2) 0.5548(2) 0.91527(10) 0.0519(10) Uani 1 1 d . . .
H9A H 0.5612 0.5757 0.9047 0.062 Uiso 1 1 calc R . .
C10 C 0.6158(2) 0.5275(2) 0.89855(9) 0.0527(10) Uani 1 1 d . . .
H10A H 0.6154 0.5288 0.8768 0.063 Uiso 1 1 calc R . .
C11 C 0.64976(19) 0.49794(19) 0.91360(8) 0.0397(8) Uani 1 1 d . . .
H11A H 0.6726 0.4794 0.9023 0.048 Uiso 1 1 calc R . .
C12 C 0.64906(16) 0.49654(15) 0.94501(8) 0.0287(7) Uani 1 1 d . . .
C13 C 0.68377(15) 0.47037(15) 0.96676(7) 0.0265(6) Uani 1 1 d . . .
C14 C 0.66868(15) 0.39655(15) 0.96330(7) 0.0263(6) Uani 1 1 d . . .
C15 C 0.73035(15) 0.39402(15) 0.96333(7) 0.0266(6) Uani 1 1 d . . .
C16 C 0.78615(15) 0.46503(16) 0.96385(8) 0.0288(7) Uani 1 1 d . . .
C17 C 0.76120(16) 0.50888(15) 0.96463(7) 0.0278(7) Uani 1 1 d . . .
C18 C 0.81274(17) 0.57914(16) 0.96400(8) 0.0327(7) Uani 1 1 d . . .
H18A H 0.8038 0.6160 0.9645 0.039 Uiso 1 1 calc R . .
C19 C 0.87674(17) 0.58703(16) 0.96257(9) 0.0347(7) Uani 1 1 d . . .
C20 C 0.94518(18) 0.65214(17) 0.96185(9) 0.0401(8) Uani 1 1 d . . .
H20A H 0.9405 0.6875 0.9504 0.048 Uiso 1 1 calc R . .
H20B H 0.9784 0.6436 0.9507 0.048 Uiso 1 1 calc R . .
C21 C 0.9730(2) 0.6791(2) 0.99384(10) 0.0520(10) Uani 1 1 d . . .
H21A H 0.9408 0.6899 1.0046 0.062 Uiso 1 1 calc R . .
H21B H 0.9751 0.6428 1.0056 0.062 Uiso 1 1 calc R . .
C22 C 1.0436(3) 0.7428(2) 0.99356(13) 0.0685(13) Uani 1 1 d . . .
H22A H 1.0583 0.7563 1.0151 0.082 Uiso 1 1 calc R . .
H22B H 1.0761 0.7307 0.9842 0.082 Uiso 1 1 calc R . .
C23 C 1.0492(3) 0.8018(3) 0.97735(14) 0.0792(16) Uani 1 1 d . B .
H23A H 1.0123 0.8098 0.9847 0.095 Uiso 1 1 calc R . .
H23B H 1.0411 0.7904 0.9552 0.095 Uiso 1 1 calc R . .
C24 C 1.1148(5) 0.8656(4) 0.98063(19) 0.129(3) Uani 1 1 d DU . .
H24A H 1.1500 0.8520 0.9829 0.155 Uiso 1 1 calc R A 1
H24B H 1.1127 0.8854 1.0006 0.155 Uiso 1 1 calc R A 1
C25 C 1.1428(10) 0.9230(11) 0.9584(5) 0.160(9) Uani 0.50 1 d PDU B 1
H25A H 1.1792 0.9643 0.9683 0.241 Uiso 0.50 1 calc PR B 1
H25B H 1.1063 0.9314 0.9516 0.241 Uiso 0.50 1 calc PR B 1
H25C H 1.1617 0.9113 0.9407 0.241 Uiso 0.50 1 calc PR B 1
C25' C 1.1084(12) 0.9291(9) 0.9682(5) 0.155(9) Uani 0.50 1 d PDU B 2
H25D H 1.1258 0.9398 0.9471 0.233 Uiso 0.50 1 calc PR B 2
H25E H 1.1352 0.9690 0.9813 0.233 Uiso 0.50 1 calc PR B 2
H25F H 1.0602 0.9172 0.9685 0.233 Uiso 0.50 1 calc PR B 2
S2 S 0.84569(4) 0.30760(4) 0.13649(2) 0.0327(2) Uani 1 1 d . . .
C26 C 0.82700(15) 0.51030(16) 0.11090(8) 0.0299(7) Uani 1 1 d . . .
C27 C 0.82457(17) 0.5022(2) 0.07971(9) 0.0387(8) Uani 1 1 d . . .
H27A H 0.8030 0.4578 0.0708 0.046 Uiso 1 1 calc R . .
C28 C 0.8545(2) 0.5606(2) 0.06115(11) 0.0553(11) Uani 1 1 d . . .
H28A H 0.8533 0.5561 0.0394 0.066 Uiso 1 1 calc R . .
C29 C 0.8860(2) 0.6253(2) 0.07456(13) 0.0661(14) Uani 1 1 d . . .
H29A H 0.9064 0.6647 0.0618 0.079 Uiso 1 1 calc R . .
C30 C 0.8883(2) 0.6335(2) 0.10564(13) 0.0561(12) Uani 1 1 d . . .
H30A H 0.9106 0.6780 0.1144 0.067 Uiso 1 1 calc R . .
C31 C 0.85766(16) 0.57575(17) 0.12441(10) 0.0377(8) Uani 1 1 d . . .
C32 C 0.84950(16) 0.56847(17) 0.15754(9) 0.0377(8) Uani 1 1 d . . .
C33 C 0.8674(2) 0.6163(2) 0.18084(12) 0.0540(12) Uani 1 1 d . . .
H33A H 0.8904 0.6638 0.1762 0.065 Uiso 1 1 calc R . .
C34 C 0.8514(2) 0.5945(3) 0.21089(12) 0.0608(13) Uani 1 1 d . . .
H34A H 0.8637 0.6272 0.2269 0.073 Uiso 1 1 calc R . .
C35 C 0.8179(2) 0.5259(3) 0.21788(10) 0.0534(11) Uani 1 1 d . . .
H35A H 0.8075 0.5117 0.2387 0.064 Uiso 1 1 calc R . .
C36 C 0.79904(18) 0.4768(2) 0.19484(8) 0.0380(8) Uani 1 1 d . . .
H36A H 0.7756 0.4294 0.1997 0.046 Uiso 1 1 calc R . .
C37 C 0.81507(15) 0.49858(16) 0.16507(8) 0.0293(7) Uani 1 1 d . . .
C38 C 0.80178(14) 0.45579(15) 0.13607(7) 0.0246(6) Uani 1 1 d . . .
C39 C 0.72879(14) 0.39571(14) 0.13313(7) 0.0218(6) Uani 1 1 d . . .
C40 C 0.72816(14) 0.33237(14) 0.13305(7) 0.0216(6) Uani 1 1 d . . .
C41 C 0.79986(15) 0.34969(15) 0.13510(7) 0.0237(6) Uani 1 1 d . . .
C42 C 0.84197(15) 0.41843(15) 0.13688(7) 0.0255(6) Uani 1 1 d . . .
C43 C 0.91227(16) 0.43906(17) 0.14059(8) 0.0336(7) Uani 1 1 d . . .
H43A H 0.9478 0.4853 0.1424 0.040 Uiso 1 1 calc R . .
C44 C 0.92244(17) 0.38492(18) 0.14116(10) 0.0401(8) Uani 1 1 d . . .
C45 C 0.98905(19) 0.3858(2) 0.14608(12) 0.0540(11) Uani 1 1 d . . .
H45A H 1.0226 0.4305 0.1551 0.065 Uiso 1 1 calc R . .
H45B H 0.9813 0.3499 0.1613 0.065 Uiso 1 1 calc R . .
C46 C 1.0191(3) 0.3746(3) 0.11844(12) 0.0659(13) Uani 1 1 d . . .
H46A H 1.0315 0.4129 0.1040 0.079 Uiso 1 1 calc R . .
H46B H 0.9844 0.3320 0.1083 0.079 Uiso 1 1 calc R . .
C47 C 1.0837(3) 0.3691(4) 0.12532(16) 0.0877(18) Uani 1 1 d . . .
H47A H 1.0717 0.3321 0.1405 0.105 Uiso 1 1 calc R . .
H47B H 1.0984 0.3564 0.1062 0.105 Uiso 1 1 calc R . .
C48 C 1.1405(4) 0.4324(4) 0.13720(15) 0.094(2) Uani 1 1 d . . .
H48A H 1.1757 0.4218 0.1446 0.113 Uiso 1 1 calc R . .
H48B H 1.1236 0.4458 0.1554 0.113 Uiso 1 1 calc R . .
C49 C 1.1749(3) 0.4925(4) 0.11732(17) 0.0923(19) Uani 1 1 d . . .
H49A H 1.1396 0.5034 0.1105 0.111 Uiso 1 1 calc R . .
H49B H 1.1901 0.4783 0.0988 0.111 Uiso 1 1 calc R . .
C50 C 1.2367(5) 0.5602(6) 0.1285(2) 0.150(4) Uani 1 1 d . . .
H50A H 1.2529 0.5937 0.1118 0.226 Uiso 1 1 calc R . .
H50B H 1.2735 0.5518 0.1349 0.226 Uiso 1 1 calc R . .
H50C H 1.2227 0.5779 0.1459 0.226 Uiso 1 1 calc R . .
Cl1 Cl 0.23152(8) 0.32189(7) 0.10209(4) 0.0883(5) Uani 1 1 d . . .
Cl2 Cl 0.16893(6) 0.17781(6) 0.11548(3) 0.0606(3) Uani 1 1 d . . .
Cl3 Cl 0.11415(8) 0.22528(8) 0.06784(3) 0.0786(4) Uani 1 1 d . . .
C51 C 0.1549(2) 0.2441(2) 0.10379(12) 0.0581(11) Uani 1 1 d . . .
H51A H 0.1243 0.2484 0.1191 0.070 Uiso 1 1 calc R . .
O1 O 1.0367(8) 0.9480(7) -0.0376(3) 0.095(3) Uani 0.33 1 d PDU C 1
C52 C 0.9901(14) 0.9474(16) -0.0224(5) 0.134(5) Uani 0.33 1 d PDU . 1
O2 O 1.0000 1.0000 -0.0840(2) 0.140(3) Uani 1 3 d SDU . 2
C53 C 1.0489(12) 1.0231(12) -0.0644(5) 0.139(5) Uani 0.33 1 d PDU . 2

loop_
_atom_site_aniso_label
_atom_site_aniso_U_11
_atom_site_aniso_U_22
_atom_site_aniso_U_33
_atom_site_aniso_U_23
_atom_site_aniso_U_13
_atom_site_aniso_U_12
S1 0.0198(4) 0.0224(4) 0.0605(5) 0.0060(3) 0.0006(3) 0.0090(3)
C1 0.0222(15) 0.0198(14) 0.0388(17) 0.0000(12) -0.0021(12) 0.0059(12)
C2 0.0386(19) 0.0335(18) 0.0400(19) 0.0043(15) -0.0051(15) 0.0125(16)
C3 0.060(3) 0.044(2) 0.0343(19) 0.0018(16) 0.0020(17) 0.015(2)
C4 0.057(3) 0.048(2) 0.042(2) -0.0055(17) 0.0147(18) 0.016(2)
C5 0.041(2) 0.0342(19) 0.059(2) -0.0048(17) 0.0099(17) 0.0178(17)
C6 0.0245(15) 0.0219(15) 0.0427(18) -0.0038(13) -0.0001(13) 0.0095(13)
C7 0.0248(16) 0.0214(15) 0.0472(19) -0.0024(13) -0.0031(14) 0.0103(13)
C8 0.0343(18) 0.0329(18) 0.062(2) -0.0007(16) -0.0087(16) 0.0212(16)
C9 0.053(2) 0.048(2) 0.061(3) 0.0056(19) -0.019(2) 0.031(2)
C10 0.061(3) 0.056(3) 0.038(2) 0.0059(18) -0.0125(18) 0.027(2)
C11 0.040(2) 0.0377(19) 0.0392(19) 0.0002(15) -0.0036(15) 0.0182(16)
C12 0.0234(15) 0.0205(14) 0.0398(18) 0.0015(12) -0.0035(13) 0.0093(12)
C13 0.0233(15) 0.0195(14) 0.0353(16) -0.0005(12) -0.0031(12) 0.0097(12)
C14 0.0231(15) 0.0217(15) 0.0345(16) 0.0002(12) -0.0020(12) 0.0115(12)
C15 0.0218(15) 0.0224(15) 0.0352(16) 0.0019(12) 0.0014(12) 0.0109(13)
C16 0.0200(15) 0.0241(15) 0.0409(17) 0.0025(13) 0.0005(12) 0.0100(13)
C17 0.0246(15) 0.0222(15) 0.0354(16) 0.0028(12) -0.0008(12) 0.0109(13)
C18 0.0302(17) 0.0224(15) 0.0447(18) 0.0045(13) -0.0012(14) 0.0126(13)
C19 0.0263(16) 0.0239(16) 0.051(2) 0.0057(14) -0.0010(14) 0.0101(14)
C20 0.0298(17) 0.0256(17) 0.060(2) 0.0090(15) 0.0018(16) 0.0103(14)
C21 0.044(2) 0.038(2) 0.061(2) 0.0027(18) -0.0037(19) 0.0108(18)
C22 0.053(3) 0.051(3) 0.074(3) -0.003(2) -0.012(2) 0.005(2)
C23 0.072(3) 0.054(3) 0.082(4) 0.008(3) -0.015(3) 0.009(3)
C24 0.128(6) 0.080(4) 0.103(5) 0.010(4) -0.015(5) -0.005(4)
C25 0.158(15) 0.103(10) 0.115(13) 0.044(9) -0.022(11) -0.014(11)
C25' 0.175(15) 0.069(8) 0.099(11) 0.033(8) -0.030(11) -0.032(10)
S2 0.0214(4) 0.0251(4) 0.0561(5) 0.0050(3) 0.0030(3) 0.0150(3)
C26 0.0172(14) 0.0231(15) 0.0484(19) 0.0095(13) 0.0044(13) 0.0092(12)
C27 0.0262(17) 0.043(2) 0.046(2) 0.0129(16) 0.0082(14) 0.0168(15)
C28 0.042(2) 0.067(3) 0.059(3) 0.031(2) 0.0172(19) 0.029(2)
C29 0.049(3) 0.051(3) 0.097(4) 0.046(3) 0.025(2) 0.024(2)
C30 0.037(2) 0.0258(19) 0.102(4) 0.020(2) 0.013(2) 0.0123(17)
C31 0.0188(15) 0.0218(16) 0.071(2) 0.0048(15) 0.0023(15) 0.0087(13)
C32 0.0195(15) 0.0241(16) 0.066(2) -0.0085(15) -0.0068(15) 0.0086(13)
C33 0.035(2) 0.0309(19) 0.094(4) -0.027(2) -0.021(2) 0.0153(17)
C34 0.045(2) 0.066(3) 0.077(3) -0.046(3) -0.028(2) 0.033(2)
C35 0.042(2) 0.074(3) 0.050(2) -0.026(2) -0.0131(18) 0.034(2)
C36 0.0297(17) 0.045(2) 0.0418(19) -0.0089(15) -0.0047(14) 0.0203(16)
C37 0.0172(14) 0.0238(15) 0.0462(19) -0.0077(13) -0.0049(13) 0.0098(12)
C38 0.0179(14) 0.0195(14) 0.0358(16) 0.0026(12) 0.0017(12) 0.0090(12)
C39 0.0182(14) 0.0166(13) 0.0287(14) -0.0004(11) -0.0003(11) 0.0072(12)
C40 0.0193(14) 0.0201(14) 0.0266(14) 0.0000(11) 0.0004(11) 0.0108(11)
C41 0.0205(14) 0.0227(14) 0.0308(15) 0.0024(11) 0.0019(11) 0.0130(12)
C42 0.0196(14) 0.0247(15) 0.0342(16) 0.0034(12) 0.0012(12) 0.0125(12)
C43 0.0162(14) 0.0258(16) 0.054(2) 0.0079(14) 0.0026(13) 0.0069(12)
C44 0.0210(16) 0.0323(18) 0.066(2) 0.0107(16) 0.0041(15) 0.0123(14)
C45 0.0255(18) 0.047(2) 0.092(3) 0.017(2) 0.0049(19) 0.0199(17)
C46 0.056(3) 0.074(3) 0.070(3) 0.012(3) 0.003(2) 0.035(3)
C47 0.068(4) 0.120(5) 0.096(4) 0.020(4) 0.019(3) 0.063(4)
C48 0.085(4) 0.127(6) 0.067(4) 0.006(4) 0.016(3) 0.050(4)
C49 0.059(3) 0.112(5) 0.101(5) -0.004(4) -0.002(3) 0.039(4)
C50 0.152(9) 0.236(13) 0.113(7) -0.066(7) -0.035(6) 0.134(9)
Cl1 0.0725(9) 0.0581(8) 0.1146(12) 0.0167(7) 0.0013(8) 0.0179(6)
Cl2 0.0567(6) 0.0626(7) 0.0730(7) 0.0189(5) 0.0061(5) 0.0376(5)
Cl3 0.0823(9) 0.0835(9) 0.0807(9) 0.0180(7) -0.0079(7) 0.0495(8)
C51 0.053(3) 0.053(3) 0.074(3) 0.013(2) 0.011(2) 0.031(2)
O1 0.146(9) 0.122(8) 0.055(6) -0.003(6) -0.004(6) 0.096(7)
C52 0.165(9) 0.161(8) 0.083(8) 0.013(7) -0.002(7) 0.088(8)
O2 0.169(5) 0.169(5) 0.082(5) 0.000 0.000 0.084(3)
C53 0.169(9) 0.163(8) 0.096(8) 0.012(7) 0.002(7) 0.091(8)

loop_
_atom_type_symbol
_atom_type_description
_atom_type_scat_dispersion_real
_atom_type_scat_dispersion_imag
_atom_type_scat_source
C C 0.0181 0.0091 'International Tables Vol C Tables 4.2.6.8 and 6.1.1.4'
H H 0.0000 0.0000 'International Tables Vol C Tables 4.2.6.8 and 6.1.1.4'
O O 0.0492 0.0322 'International Tables Vol C Tables 4.2.6.8 and 6.1.1.4'
S S 0.3331 0.5567 'International Tables Vol C Tables 4.2.6.8 and 6.1.1.4'
Cl Cl 0.3639 0.7018 'International Tables Vol C Tables 4.2.6.8 and 6.1.1.4'

loop_
_geom_angle_atom_site_label_1
_geom_angle_atom_site_label_2
_geom_angle_atom_site_label_3
_geom_angle
_geom_angle_site_symmetry_1
_geom_angle_site_symmetry_3
C16 S1 C19 91.47(15) . .
C2 C1 C6 121.0(3) . .
C2 C1 C13 128.2(3) . .
C6 C1 C13 110.9(3) . .
C1 C2 C3 118.5(4) . .
C4 C3 C2 120.8(4) . .
C3 C4 C5 121.2(4) . .
C4 C5 C6 119.1(4) . .
C5 C6 C1 119.4(3) . .
C5 C6 C7 132.4(3) . .
C1 C6 C7 108.2(3) . .
C8 C7 C12 119.9(3) . .
C8 C7 C6 130.5(3) . .
C12 C7 C6 109.6(3) . .
C9 C8 C7 118.6(4) . .
C8 C9 C10 121.5(4) . .
C9 C10 C11 120.4(4) . .
C12 C11 C10 118.4(4) . .
C11 C12 C7 121.2(3) . .
C11 C12 C13 128.9(3) . .
C7 C12 C13 109.8(3) . .
C17 C13 C12 114.1(3) . .
C17 C13 C1 110.7(3) . .
C12 C13 C1 101.4(2) . .
C17 C13 C14 100.5(2) . .
C12 C13 C14 118.8(3) . .
C1 C13 C14 111.5(3) . .
C15 C14 C15 120.0(3) 2_655 .
C15 C14 C13 128.9(3) 2_655 .
C15 C14 C13 110.7(3) . .
C14 C15 C14 120.0(3) 3_665 .
C14 C15 C16 133.7(3) 3_665 .
C14 C15 C16 106.3(3) . .
C17 C16 C15 110.8(3) . .
C17 C16 S1 111.3(2) . .
C15 C16 S1 137.9(2) . .
C16 C17 C18 113.9(3) . .
C16 C17 C13 111.2(3) . .
C18 C17 C13 134.9(3) . .
C19 C18 C17 111.6(3) . .
C18 C19 C20 129.0(3) . .
C18 C19 S1 111.8(2) . .
C20 C19 S1 119.3(3) . .
C19 C20 C21 112.7(3) . .
C22 C21 C20 113.4(4) . .
C23 C22 C21 115.9(4) . .
C22 C23 C24 115.7(6) . .
C23 C24 C25 125.1(12) . .
C23 C24 C25' 110.3(10) . .
C25 C24 C25' 35.8(11) . .
C41 S2 C44 91.26(15) . .
C27 C26 C31 121.4(3) . .
C27 C26 C38 129.1(3) . .
C31 C26 C38 109.5(3) . .
C26 C27 C28 118.7(4) . .
C29 C28 C27 119.9(4) . .
C30 C29 C28 121.5(4) . .
C29 C30 C31 119.2(4) . .
C30 C31 C26 119.2(4) . .
C30 C31 C32 131.6(4) . .
C26 C31 C32 109.2(3) . .
C33 C32 C37 119.0(4) . .
C33 C32 C31 131.9(4) . .
C37 C32 C31 109.1(3) . .
C34 C33 C32 119.6(4) . .
C35 C34 C33 120.7(4) . .
C34 C35 C36 120.8(4) . .
C37 C36 C35 118.4(4) . .
C36 C37 C32 121.5(3) . .
C36 C37 C38 128.6(3) . .
C32 C37 C38 109.9(3) . .
C42 C38 C37 110.5(2) . .
C42 C38 C39 100.8(2) . .
C37 C38 C39 114.5(2) . .
C42 C38 C26 112.2(2) . .
C37 C38 C26 102.0(2) . .
C39 C38 C26 117.1(3) . .
C40 C39 C40 119.6(3) 2_655 .
C40 C39 C38 129.3(3) 2_655 .
C40 C39 C38 110.9(2) . .
C39 C40 C39 120.4(3) 3_665 .
C39 C40 C41 133.3(3) 3_665 .
C39 C40 C41 106.1(2) . .
C42 C41 C40 110.9(2) . .
C42 C41 S2 111.0(2) . .
C40 C41 S2 138.0(2) . .
C41 C42 C43 114.2(3) . .
C41 C42 C38 111.3(2) . .
C43 C42 C38 134.5(3) . .
C44 C43 C42 111.9(3) . .
C43 C44 C45 127.6(3) . .
C43 C44 S2 111.6(2) . .
C45 C44 S2 120.8(3) . .
C46 C45 C44 115.1(4) . .
C45 C46 C47 112.9(5) . .
C48 C47 C46 113.1(6) . .
C47 C48 C49 119.8(6) . .
C48 C49 C50 121.8(7) . .
Cl1 C51 Cl2 111.1(3) . .
Cl1 C51 Cl3 109.9(3) . .
Cl2 C51 Cl3 110.4(3) . .
O1 C52 C52 81(2) . 2_765
O1 C52 C52 129.8(18) . 3_675
C52 C52 C52 60.003(3) 2_765 3_675
C53 O2 C53 81(2) 2_765 .
C53 O2 C53 81(2) 2_765 3_675
C53 O2 C53 81(2) . 3_675
O2 C53 C53 49.7(10) . 2_765
O2 C53 C53 49.7(10) . 3_675
C53 C53 C53 60.002(6) 2_765 3_675

loop_
_geom_bond_atom_site_label_1
_geom_bond_atom_site_label_2
_geom_bond_distance
_geom_bond_site_symmetry_2
S1 C16 1.719(3) .
S1 C19 1.739(3) .
C1 C2 1.386(5) .
C1 C6 1.399(5) .
C1 C13 1.526(5) .
C2 C3 1.392(6) .
C3 C4 1.369(7) .
C4 C5 1.381(6) .
C5 C6 1.395(5) .
C6 C7 1.452(5) .
C7 C8 1.402(5) .
C7 C12 1.403(5) .
C8 C9 1.370(6) .
C9 C10 1.386(7) .
C10 C11 1.405(6) .
C11 C12 1.369(5) .
C12 C13 1.524(4) .
C13 C17 1.516(4) .
C13 C14 1.532(4) .
C14 C15 1.388(4) 2_655
C14 C15 1.421(4) .
C15 C14 1.388(4) 3_665
C15 C16 1.461(4) .
C16 C17 1.362(4) .
C17 C18 1.422(4) .
C18 C19 1.365(5) .
C19 C20 1.508(5) .
C20 C21 1.525(6) .
C21 C22 1.521(6) .
C22 C23 1.456(7) .
C23 C24 1.468(9) .
C24 C25 1.482(15) .
C24 C25' 1.603(16) .
S2 C41 1.719(3) .
S2 C44 1.750(4) .
C26 C27 1.369(5) .
C26 C31 1.409(5) .
C26 C38 1.529(4) .
C27 C28 1.399(5) .
C28 C29 1.393(8) .
C29 C30 1.364(8) .
C30 C31 1.394(5) .
C31 C32 1.454(6) .
C32 C33 1.387(6) .
C32 C37 1.404(5) .
C33 C34 1.381(7) .
C34 C35 1.375(7) .
C35 C36 1.394(5) .
C36 C37 1.370(5) .
C37 C38 1.527(4) .
C38 C42 1.516(4) .
C38 C39 1.528(4) .
C39 C40 1.381(4) 2_655
C39 C40 1.422(4) .
C40 C39 1.381(4) 3_665
C40 C41 1.465(4) .
C41 C42 1.357(4) .
C42 C43 1.421(4) .
C43 C44 1.351(5) .
C44 C45 1.509(5) .
C45 C46 1.464(7) .
C46 C47 1.552(7) .
C47 C48 1.456(10) .
C48 C49 1.463(9) .
C49 C50 1.544(11) .
Cl1 C51 1.743(5) .
Cl2 C51 1.752(4) .
Cl3 C51 1.758(5) .
O1 C52 1.237(18) .
C52 C52 1.89(5) 2_765
C52 C52 1.89(5) 3_675
O2 C53 1.280(17) 2_765
O2 C53 1.280(17) .
O2 C53 1.280(17) 3_675
C53 C53 1.65(4) 2_765
C53 C53 1.65(4) 3_675
